data_8101631
loop_
_publ_author_name
'Baitinger, M.'
'Grin, Yu.'
'von Schnering, H. G.'
'Kniep, R.'

_publ_section_title
;
Crystal structure of tetrarubidium tetrahedro-tetrastannide, Rb~4~Sn~4~ 
and of tetracaesium tetrahedro-tetrastannide, Cs~4~Sn~4~
;
_journal_issue 4
_journal_name_full 'Zeitschrift f\"ur Kristallographie - New Crystal Structures'
_journal_page_first 457
_journal_page_last 458
_journal_volume 214
_journal_year 1999
_chemical_formula_structural 'Rb4 Sn4'
_chemical_formula_sum 'Rb16 Sn16'
_chemical_formula_weight 6533.12
_chemical_name_common 'rubidium stannide'
_space_group_IT_number 142
_symmetry_cell_setting tetragonal
_symmetry_space_group_name_Hall '-I 4bd 2c'
_symmetry_space_group_name_H-M 'I 41/a c d :2'
_cell_angle_alpha 90
_cell_angle_beta 90
_cell_angle_gamma 90
_cell_formula_units_Z 2
_cell_length_a 11.757(1)
_cell_length_b 11.757(1)
_cell_length_c 19.215(2)
_cell_volume 2656.0(7)
_diffrn_ambient_environment air
_diffrn_ambient_temperature 295
_exptl_crystal_density_diffrn 4.0797(6)
_refine_ls_R_factor_obs 0.0532
_refine_ls_wR_factor_obs 0.0532
_cod_depositor_comments
;
 Changing the _atom_site_occupancy data item value from '.' to '1'
 for all fully occupied atom sites.

 Antanas Vaitkus,
 2017-02-10
;
_cod_original_sg_symbol_H-M 'I 41/a c d'
_cod_database_code 8101631

loop_
_symmetry_equiv_pos_as_xyz
x,y,z
3/4-y,1/4+x,3/4+z
1/2-x,-y,1/2+z
3/4+y,3/4-x,1/4+z
-x,y,1/2+z
1/4+y,1/4+x,1/4+z
1/2+x,-y,z
1/4-y,3/4-x,3/4+z
-x,-y,-z
-3/4+y,-1/4-x,-3/4-z
-1/2+x,y,-1/2-z
-3/4-y,-3/4+x,-1/4-z
x,-y,-1/2-z
-1/4-y,-1/4-x,-1/4-z
-1/2-x,y,-z
-1/4+y,-3/4+x,-3/4-z
1/2+x,1/2+y,1/2+z
5/4-y,3/4+x,5/4+z
1-x,1/2-y,1+z
5/4+y,5/4-x,3/4+z
1/2-x,1/2+y,1+z
3/4+y,3/4+x,3/4+z
1+x,1/2-y,1/2+z
3/4-y,5/4-x,5/4+z
1/2-x,1/2-y,1/2-z
-1/4+y,1/4-x,-1/4-z
x,1/2+y,-z
-1/4-y,-1/4+x,1/4-z
1/2+x,1/2-y,-z
1/4-y,1/4-x,1/4-z
-x,1/2+y,1/2-z
1/4+y,-1/4+x,-1/4-z

loop_
_atom_site_aniso_label
_atom_site_aniso_U_11
_atom_site_aniso_U_22
_atom_site_aniso_U_33
_atom_site_aniso_U_12
_atom_site_aniso_U_13
_atom_site_aniso_U_23
Rb1 0.0330(12) 0.0369(13) 0.0379(11) 0 0 -0.0085(12)
Rb2 0.0382(8) 0.0382(8) 0.0384(12) 0.0019(12) -0.0003(8) 0.0003(8)
Sn 0.0287(6) 0.0296(6) 0.0284(5) 0.0003(5) -0.0053(5) 0.0074(5)

loop_
_atom_site_label
_atom_site_fract_x
_atom_site_fract_y
_atom_site_fract_z
_atom_site_thermal_displace_type
_atom_site_U_iso_or_equiv
_atom_site_symmetry_multiplicity
_atom_site_Wyckoff_symbol
_atom_site_type_symbol
_atom_site_occupancy
Rb1 0.8582(2) 0 0.25 Uani 0.0359(7) 16 e Rb 1
Rb2 0.3798(2) 0.6298(2) 0.125 Uani 0.0383(6) 16 f Rb 1
Sn 0.06304(1) 0.14176(1) 0.92908(6) Uani 0.0289(3) 32 g Sn 1
